data_7157006
loop_
_publ_author_name
'Prusinowska, Natalia'
'Czapik, Agnieszka'
'Wojciechowska, Martika'
'Kwit, Marcin'

_publ_section_title
;
 Dynamic optical activity induction in the N-alkyl-N'-trityl ureas and
 thioureas.
;
_journal_issue 33
_journal_name_full 'Organic &amp; biomolecular chemistry'
_journal_page_first 7782
_journal_page_last 7793
_journal_paper_doi 10.1039/c9ob01319a
_journal_volume 17
_journal_year 2019
_chemical_absolute_configuration syn
_chemical_formula_moiety 'C11 H24 N2 S'
_chemical_formula_sum 'C11 H24 N2 S'
_chemical_formula_weight 216.38
_space_group_crystal_system tetragonal
_space_group_IT_number 96
_space_group_name_Hall 'P 4nw 2abw'
_space_group_name_H-M_alt 'P 43 21 2'
_symmetry_space_group_name_Hall 'P 4nw 2abw'
_symmetry_space_group_name_H-M 'P 43 21 2'
_atom_sites_solution_hydrogens geom
_audit_creation_method SHELXL-2018/3
_audit_update_record
;
2019-06-05 deposited with the CCDC.    2019-07-29 downloaded from the CCDC.
;
_cell_angle_alpha 90
_cell_angle_beta 90
_cell_angle_gamma 90
_cell_formula_units_Z 8
_cell_length_a 12.90530(10)
_cell_length_b 12.90530(10)
_cell_length_c 16.08700(10)
_cell_measurement_reflns_used 1621
_cell_measurement_temperature 130(2)
_cell_measurement_theta_max 41.8440
_cell_measurement_theta_min 3.4020
_cell_volume 2679.24(3)
_computing_cell_refinement 'CrysAlisPro 1.171.38.46 (Rigaku OD, 2015)'
_computing_data_collection 'CrysAlisPro 1.171.38.46 (Rigaku OD, 2015)'
_computing_data_reduction 'CrysAlisPro 1.171.38.46 (Rigaku OD, 2015)'
_computing_structure_refinement 'SHELXL-2018/3 (Sheldrick, 2018)'
_computing_structure_solution 'SHELXT 2018/2 (Sheldrick, 2018)'
_diffrn_ambient_temperature 130(2)
_diffrn_detector_area_resol_mean 10.5357
_diffrn_measured_fraction_theta_full 0.999
_diffrn_measured_fraction_theta_max 0.992
_diffrn_measurement_device_type 'SuperNova, Single source at offset, Atlas'
_diffrn_measurement_method '\w scans'
_diffrn_radiation_type CuK\a
_diffrn_radiation_wavelength 1.54184
_diffrn_reflns_av_R_equivalents 0.0379
_diffrn_reflns_av_unetI/netI 0.0173
_diffrn_reflns_Laue_measured_fraction_full 0.999
_diffrn_reflns_Laue_measured_fraction_max 0.992
_diffrn_reflns_limit_h_max 15
_diffrn_reflns_limit_h_min -16
_diffrn_reflns_limit_k_max 15
_diffrn_reflns_limit_k_min -13
_diffrn_reflns_limit_l_max 19
_diffrn_reflns_limit_l_min -20
_diffrn_reflns_number 18425
_diffrn_reflns_point_group_measured_fraction_full 1.000
_diffrn_reflns_point_group_measured_fraction_max 0.988
_diffrn_reflns_theta_full 67.684
_diffrn_reflns_theta_max 76.216
_diffrn_reflns_theta_min 4.392
_diffrn_source 'micro-focus sealed X-ray tube'
_exptl_absorpt_coefficient_mu 1.887
_exptl_absorpt_correction_T_max 1.00000
_exptl_absorpt_correction_T_min 0.76745
_exptl_absorpt_correction_type multi-scan
_exptl_absorpt_process_details
;
CrysAlisPro 1.171.39.46 (Rigaku Oxford Diffraction, 2018)
Empirical absorption correction using spherical harmonics,
 implemented in SCALE3 ABSPACK scaling algorithm.
;
_exptl_crystal_colour colourless
_exptl_crystal_density_diffrn 1.073
_exptl_crystal_description plank
_exptl_crystal_F_000 960
_exptl_crystal_size_max 0.450
_exptl_crystal_size_mid 0.200
_exptl_crystal_size_min 0.100
_refine_diff_density_max 0.151
_refine_diff_density_min -0.139
_refine_diff_density_rms 0.033
_refine_ls_abs_structure_details
;
 Flack x determined using 1062 quotients [(I+)-(I-)]/[(I+)+(I-)]
 (Parsons, Flack and Wagner, Acta Cryst. B69 (2013) 249-259).
;
_refine_ls_abs_structure_Flack -0.022(6)
_refine_ls_extinction_method none
_refine_ls_goodness_of_fit_ref 1.067
_refine_ls_hydrogen_treatment constr
_refine_ls_matrix_type full
_refine_ls_number_parameters 134
_refine_ls_number_reflns 2774
_refine_ls_number_restraints 0
_refine_ls_restrained_S_all 1.067
_refine_ls_R_factor_all 0.0282
_refine_ls_R_factor_gt 0.0272
_refine_ls_shift/su_max 0.001
_refine_ls_shift/su_mean 0.000
_refine_ls_structure_factor_coef Fsqd
_refine_ls_weighting_details 'w=1/[\s^2^(Fo^2^)+(0.0350P)^2^+0.5221P] where P=(Fo^2^+2Fc^2^)/3'
_refine_ls_weighting_scheme calc
_refine_ls_wR_factor_gt 0.0702
_refine_ls_wR_factor_ref 0.0711
_reflns_Friedel_coverage 0.680
_reflns_Friedel_fraction_full 1.000
_reflns_Friedel_fraction_max 0.983
_reflns_number_gt 2687
_reflns_number_total 2774
_reflns_threshold_expression 'I > 2\s(I)'
_cod_data_source_file c9ob01319a3.cif
_cod_data_source_block 7b
_cod_depositor_comments 'Adding full bibliography for 7157000--7157010.cif.'
_cod_original_cell_volume 2679.24(4)
_cod_database_code 7157006
_shelx_shelxl_version_number 2018/3
_shelx_space_group_comment
;
The symmetry employed for this shelxl refinement is uniquely defined
by the following loop, which should always be used as a source of
symmetry information in preference to the above space-group names.
They are only intended as comments.
;
_shelx_estimated_absorpt_t_min 0.484
_shelx_estimated_absorpt_t_max 0.834

loop_
_space_group_symop_operation_xyz
'x, y, z'
'-x, -y, z+1/2'
'-y+1/2, x+1/2, z+3/4'
'y+1/2, -x+1/2, z+1/4'
'-x+1/2, y+1/2, -z+3/4'
'x+1/2, -y+1/2, -z+1/4'
'y, x, -z'
'-y, -x, -z+1/2'

loop_
_atom_site_label
_atom_site_type_symbol
_atom_site_fract_x
_atom_site_fract_y
_atom_site_fract_z
_atom_site_U_iso_or_equiv
_atom_site_adp_type
_atom_site_occupancy
_atom_site_site_symmetry_order
_atom_site_calc_flag
_atom_site_refinement_flags_posn
_atom_site_refinement_flags_adp
S1 S 0.49336(4) 0.77571(3) 0.82425(2) 0.02900(12) Uani 1 1 d . .
N1 N 0.55499(12) 0.82046(12) 0.66849(8) 0.0281(3) Uani 1 1 d . .
H1 H 0.595279 0.859052 0.637044 0.042 Uiso 1 1 calc R U
N2 N 0.62153(12) 0.92328(12) 0.76816(8) 0.0277(3) Uani 1 1 d . .
H2 H 0.651378 0.954098 0.725644 0.042 Uiso 1 1 calc R U
C1 C 0.55904(13) 0.84288(13) 0.75035(10) 0.0232(3) Uani 1 1 d . .
C2 C 0.64525(14) 0.96501(14) 0.85035(10) 0.0270(4) Uani 1 1 d . .
H2A H 0.607981 0.921687 0.892329 0.032 Uiso 1 1 calc R U
C3 C 0.76273(15) 0.95675(15) 0.86861(10) 0.0288(4) Uani 1 1 d . .
C4 C 0.78749(17) 1.00780(17) 0.95244(12) 0.0414(5) Uani 1 1 d . .
H4A H 0.776264 1.082726 0.948317 0.062 Uiso 1 1 calc R U
H4B H 0.859952 0.994258 0.967080 0.062 Uiso 1 1 calc R U
H4C H 0.742081 0.979017 0.995460 0.062 Uiso 1 1 calc R U
C5 C 0.7912(2) 0.84186(18) 0.87291(14) 0.0482(6) Uani 1 1 d . .
H5A H 0.752708 0.808832 0.918236 0.072 Uiso 1 1 calc R U
H5B H 0.865771 0.834834 0.883102 0.072 Uiso 1 1 calc R U
H5C H 0.773484 0.808276 0.820164 0.072 Uiso 1 1 calc R U
C6 C 0.82767(17) 1.0095(2) 0.80157(12) 0.0487(6) Uani 1 1 d . .
H6A H 0.816615 0.974495 0.748234 0.073 Uiso 1 1 calc R U
H6B H 0.901146 1.005514 0.816633 0.073 Uiso 1 1 calc R U
H6C H 0.806965 1.082296 0.796788 0.073 Uiso 1 1 calc R U
C7 C 0.6018(2) 1.07467(19) 0.85562(16) 0.0528(6) Uani 1 1 d . .
H7A H 0.634163 1.117961 0.812829 0.079 Uiso 1 1 calc R U
H7B H 0.616612 1.103704 0.910641 0.079 Uiso 1 1 calc R U
H7C H 0.526688 1.072838 0.846773 0.079 Uiso 1 1 calc R U
C10 C 0.49397(14) 0.74165(14) 0.62273(10) 0.0298(4) Uani 1 1 d . .
C11 C 0.52158(19) 0.63224(15) 0.65003(13) 0.0417(5) Uani 1 1 d . .
H11A H 0.596109 0.620922 0.642678 0.063 Uiso 1 1 calc R U
H11B H 0.483013 0.582149 0.616274 0.063 Uiso 1 1 calc R U
H11C H 0.503405 0.623140 0.708726 0.063 Uiso 1 1 calc R U
C12 C 0.37801(16) 0.76191(17) 0.63150(13) 0.0385(4) Uani 1 1 d . .
H12A H 0.357781 0.754528 0.689918 0.058 Uiso 1 1 calc R U
H12B H 0.339485 0.711875 0.597668 0.058 Uiso 1 1 calc R U
H12C H 0.362286 0.832347 0.612549 0.058 Uiso 1 1 calc R U
C13 C 0.52678(18) 0.75612(18) 0.53177(11) 0.0428(5) Uani 1 1 d . .
H13A H 0.509174 0.826426 0.513585 0.064 Uiso 1 1 calc R U
H13B H 0.490401 0.705636 0.496857 0.064 Uiso 1 1 calc R U
H13C H 0.601724 0.745548 0.526785 0.064 Uiso 1 1 calc R U

loop_
_atom_site_aniso_label
_atom_site_aniso_U_11
_atom_site_aniso_U_22
_atom_site_aniso_U_33
_atom_site_aniso_U_23
_atom_site_aniso_U_13
_atom_site_aniso_U_12
S1 0.0370(3) 0.0274(2) 0.02259(18) -0.00100(15) 0.00695(17) -0.00703(16)
N1 0.0329(8) 0.0313(8) 0.0202(6) -0.0013(6) 0.0011(6) -0.0086(6)
N2 0.0324(8) 0.0320(8) 0.0187(6) 0.0008(5) 0.0010(6) -0.0088(6)
C1 0.0245(8) 0.0235(8) 0.0214(7) 0.0001(6) 0.0006(6) 0.0014(6)
C2 0.0287(9) 0.0315(9) 0.0209(7) -0.0039(7) 0.0009(6) -0.0037(7)
C3 0.0303(9) 0.0339(10) 0.0221(7) 0.0046(7) -0.0030(7) -0.0016(7)
C4 0.0464(12) 0.0474(12) 0.0303(9) 0.0005(8) -0.0110(8) -0.0117(10)
C5 0.0573(14) 0.0455(12) 0.0418(11) -0.0003(10) -0.0128(11) 0.0164(10)
C6 0.0332(11) 0.0783(17) 0.0347(10) 0.0128(11) -0.0021(8) -0.0163(11)
C7 0.0497(13) 0.0490(13) 0.0597(14) -0.0204(11) -0.0110(11) 0.0160(10)
C10 0.0356(10) 0.0296(9) 0.0243(8) -0.0035(6) -0.0038(7) -0.0037(8)
C11 0.0580(14) 0.0315(10) 0.0356(9) -0.0071(8) -0.0042(9) 0.0025(9)
C12 0.0358(11) 0.0389(11) 0.0409(10) -0.0046(9) -0.0071(9) -0.0049(8)
C13 0.0551(13) 0.0501(13) 0.0232(8) -0.0056(8) -0.0034(8) -0.0097(10)

loop_
_atom_type_symbol
_atom_type_description
_atom_type_scat_dispersion_real
_atom_type_scat_dispersion_imag
_atom_type_scat_source
C C 0.0181 0.0091 'International Tables Vol C Tables 4.2.6.8 and 6.1.1.4'
H H 0.0000 0.0000 'International Tables Vol C Tables 4.2.6.8 and 6.1.1.4'
N N 0.0311 0.0180 'International Tables Vol C Tables 4.2.6.8 and 6.1.1.4'
S S 0.3331 0.5567 'International Tables Vol C Tables 4.2.6.8 and 6.1.1.4'

loop_
_geom_angle_atom_site_label_1
_geom_angle_atom_site_label_2
_geom_angle_atom_site_label_3
_geom_angle
C1 N1 C10 130.74(14)
C1 N1 H1 114.6
C10 N1 H1 114.6
C1 N2 C2 127.10(14)
C1 N2 H2 116.4
C2 N2 H2 116.4
N2 C1 N1 113.37(15)
N2 C1 S1 122.95(12)
N1 C1 S1 123.67(13)
N2 C2 C7 108.40(16)
N2 C2 C3 110.60(14)
C7 C2 C3 114.43(17)
N2 C2 H2A 107.7
C7 C2 H2A 107.7
C3 C2 H2A 107.7
C6 C3 C5 109.41(19)
C6 C3 C4 108.38(17)
C5 C3 C4 109.05(16)
C6 C3 C2 111.91(14)
C5 C3 C2 108.12(17)
C4 C3 C2 109.95(15)
C3 C4 H4A 109.5
C3 C4 H4B 109.5
H4A C4 H4B 109.5
C3 C4 H4C 109.5
H4A C4 H4C 109.5
H4B C4 H4C 109.5
C3 C5 H5A 109.5
C3 C5 H5B 109.5
H5A C5 H5B 109.5
C3 C5 H5C 109.5
H5A C5 H5C 109.5
H5B C5 H5C 109.5
C3 C6 H6A 109.5
C3 C6 H6B 109.5
H6A C6 H6B 109.5
C3 C6 H6C 109.5
H6A C6 H6C 109.5
H6B C6 H6C 109.5
C2 C7 H7A 109.5
C2 C7 H7B 109.5
H7A C7 H7B 109.5
C2 C7 H7C 109.5
H7A C7 H7C 109.5
H7B C7 H7C 109.5
N1 C10 C11 111.67(15)
N1 C10 C12 110.95(15)
C11 C10 C12 111.23(17)
N1 C10 C13 104.09(15)
C11 C10 C13 108.89(16)
C12 C10 C13 109.75(16)
C10 C11 H11A 109.5
C10 C11 H11B 109.5
H11A C11 H11B 109.5
C10 C11 H11C 109.5
H11A C11 H11C 109.5
H11B C11 H11C 109.5
C10 C12 H12A 109.5
C10 C12 H12B 109.5
H12A C12 H12B 109.5
C10 C12 H12C 109.5
H12A C12 H12C 109.5
H12B C12 H12C 109.5
C10 C13 H13A 109.5
C10 C13 H13B 109.5
H13A C13 H13B 109.5
C10 C13 H13C 109.5
H13A C13 H13C 109.5
H13B C13 H13C 109.5

loop_
_geom_bond_atom_site_label_1
_geom_bond_atom_site_label_2
_geom_bond_distance
S1 C1 1.6981(17)
N1 C1 1.349(2)
N1 C10 1.482(2)
N1 H1 0.8800
N2 C1 1.345(2)
N2 C2 1.460(2)
N2 H2 0.8800
C2 C7 1.525(3)
C2 C3 1.548(3)
C2 H2A 1.0000
C3 C6 1.526(3)
C3 C5 1.529(3)
C3 C4 1.535(2)
C4 H4A 0.9800
C4 H4B 0.9800
C4 H4C 0.9800
C5 H5A 0.9800
C5 H5B 0.9800
C5 H5C 0.9800
C6 H6A 0.9800
C6 H6B 0.9800
C6 H6C 0.9800
C7 H7A 0.9800
C7 H7B 0.9800
C7 H7C 0.9800
C10 C11 1.521(3)
C10 C12 1.526(3)
C10 C13 1.535(2)
C11 H11A 0.9800
C11 H11B 0.9800
C11 H11C 0.9800
C12 H12A 0.9800
C12 H12B 0.9800
C12 H12C 0.9800
C13 H13A 0.9800
C13 H13B 0.9800
C13 H13C 0.9800

loop_
_geom_torsion_atom_site_label_1
_geom_torsion_atom_site_label_2
_geom_torsion_atom_site_label_3
_geom_torsion_atom_site_label_4
_geom_torsion
C2 N2 C1 N1 -178.05(16)
C2 N2 C1 S1 1.2(3)
C10 N1 C1 N2 -177.62(17)
C10 N1 C1 S1 3.2(3)
C1 N2 C2 C7 -114.8(2)
C1 N2 C2 C3 119.0(2)
N2 C2 C3 C6 55.5(2)
C7 C2 C3 C6 -67.2(2)
N2 C2 C3 C5 -65.03(18)
C7 C2 C3 C5 172.22(18)
N2 C2 C3 C4 176.02(15)
C7 C2 C3 C4 53.3(2)
C1 N1 C10 C11 -61.8(3)
C1 N1 C10 C12 62.9(3)
C1 N1 C10 C13 -179.12(19)
C13 C10 N1 H1 0.9
C11 C10 N1 H1 118.2
C12 C10 N1 H1 -117.1
C1 N2 C2 H2A 1.5
